data_4108247
loop_
_publ_author_name
'Igor V. Alabugin'
'Kerry Gilmore'
'Satish Patil'
'Mariappan Manoharan'
'Serguei V. Kovalenko'
'Ronald J. Clark'
'Ion Ghiviriga'

_publ_section_title
;
 Radical Cascade Transformations of Tris(o-aryleneethynylenes) into
 Substituted Benzo[a]indeno[2,1-c]fluorenes
;
_journal_name_full 'Journal of the American Chemical Society'
_journal_page_first 11535
_journal_page_last 11545
_journal_paper_doi 10.1021/ja8038213
_journal_volume 130
_journal_year 2008
_chemical_formula_moiety 'C32 H22'
_chemical_formula_sum 'C32 H22'
_chemical_formula_weight 406.50
_chemical_name_systematic
; 
 ? 
;
_space_group_IT_number 14
_symmetry_cell_setting monoclinic
_symmetry_space_group_name_Hall '-P 2ybc'
_symmetry_space_group_name_H-M 'P 1 21/c 1'
_atom_sites_solution_hydrogens geom
_atom_sites_solution_primary direct
_atom_sites_solution_secondary difmap
_audit_creation_method SHELXL-97
_cell_angle_alpha 90.00
_cell_angle_beta 116.4720(10)
_cell_angle_gamma 90.00
_cell_formula_units_Z 2
_cell_length_a 10.8728(9)
_cell_length_b 10.6829(9)
_cell_length_c 10.8760(9)
_cell_measurement_reflns_used 5340
_cell_measurement_temperature 173(2)
_cell_measurement_theta_max 28.33
_cell_measurement_theta_min 2.83
_cell_volume 1130.83(16)
_computing_cell_refinement 'Bruker SMART'
_computing_data_collection 'Bruker SMART'
_computing_data_reduction 'Bruker SAINT'
_computing_molecular_graphics 'Bruker SHELXTL'
_computing_publication_material 'Bruker SHELXTL'
_computing_structure_refinement 'SHELXL-97 (Sheldrick, 1997)'
_computing_structure_solution 'SHELXS-97 (Sheldrick, 1990)'
_diffrn_ambient_temperature 173(2)
_diffrn_measured_fraction_theta_full 1.000
_diffrn_measured_fraction_theta_max 1.000
_diffrn_measurement_device_type 'CCD area detector'
_diffrn_measurement_method 'phi and omega scans'
_diffrn_radiation_monochromator graphite
_diffrn_radiation_source 'fine-focus sealed tube'
_diffrn_radiation_type MoK\a
_diffrn_radiation_wavelength 0.71073
_diffrn_reflns_av_R_equivalents 0.0294
_diffrn_reflns_av_sigmaI/netI 0.0168
_diffrn_reflns_limit_h_max 14
_diffrn_reflns_limit_h_min -14
_diffrn_reflns_limit_k_max 14
_diffrn_reflns_limit_k_min -14
_diffrn_reflns_limit_l_max 14
_diffrn_reflns_limit_l_min -14
_diffrn_reflns_number 15158
_diffrn_reflns_theta_full 28.33
_diffrn_reflns_theta_max 28.33
_diffrn_reflns_theta_min 2.09
_exptl_absorpt_coefficient_mu 0.068
_exptl_absorpt_correction_T_max 0.9827
_exptl_absorpt_correction_T_min 0.9683
_exptl_absorpt_correction_type empirical
_exptl_absorpt_process_details SADABS
_exptl_crystal_colour colorless
_exptl_crystal_density_diffrn 1.194
_exptl_crystal_density_meas 0
_exptl_crystal_description Plate
_exptl_crystal_F_000 428
_exptl_crystal_size_max 0.45
_exptl_crystal_size_mid 0.44
_exptl_crystal_size_min 0.26
_refine_diff_density_max 0.348
_refine_diff_density_min -0.256
_refine_diff_density_rms 0.050
_refine_ls_extinction_method none
_refine_ls_goodness_of_fit_ref 1.141
_refine_ls_hydrogen_treatment constr
_refine_ls_matrix_type full
_refine_ls_number_parameters 146
_refine_ls_number_reflns 2822
_refine_ls_number_restraints 0
_refine_ls_restrained_S_all 1.141
_refine_ls_R_factor_all 0.0591
_refine_ls_R_factor_gt 0.0567
_refine_ls_shift/su_max 0.000
_refine_ls_shift/su_mean 0.000
_refine_ls_structure_factor_coef Fsqd
_refine_ls_weighting_details 'calc w=1/[\s^2^(Fo^2^)+(0.0772P)^2^+0.3355P] where P=(Fo^2^+2Fc^2^)/3'
_refine_ls_weighting_scheme calc
_refine_ls_wR_factor_gt 0.1495
_refine_ls_wR_factor_ref 0.1518
_reflns_number_gt 2694
_reflns_number_total 2822
_reflns_threshold_expression >2sigma(I)
_cod_data_source_file ja8038213-file003.cif
_cod_data_source_block igor41
_cod_original_sg_symbol_Hall -P2ybc
_cod_database_code 4108247

loop_
_symmetry_equiv_pos_as_xyz
'x, y, z'
'-x, y+1/2, -z+1/2'
'-x, -y, -z'
'x, -y-1/2, z-1/2'

loop_
_atom_site_label
_atom_site_type_symbol
_atom_site_fract_x
_atom_site_fract_y
_atom_site_fract_z
_atom_site_U_iso_or_equiv
_atom_site_adp_type
_atom_site_occupancy
_atom_site_symmetry_multiplicity
_atom_site_calc_flag
_atom_site_refinement_flags
C1 C 0.71803(17) 0.15938(18) 0.0554(2) 0.0509(4) Uani 1 1 d .
H1A H 0.6982 0.2007 -0.0320 0.076 Uiso 1 1 calc R
H1B H 0.7224 0.0686 0.0448 0.076 Uiso 1 1 calc R
H1C H 0.8064 0.1893 0.1265 0.076 Uiso 1 1 calc R
C2 C 0.60593(14) 0.18948(14) 0.09655(15) 0.0343(3) Uani 1 1 d .
C3 C 0.56246(16) 0.10234(14) 0.16300(17) 0.0404(4) Uani 1 1 d .
H3 H 0.6037 0.0218 0.1825 0.048 Uiso 1 1 calc R
C4 C 0.46007(15) 0.13012(13) 0.20166(16) 0.0358(3) Uani 1 1 d .
H4 H 0.4325 0.0688 0.2476 0.043 Uiso 1 1 calc R
C5 C 0.39733(12) 0.24744(12) 0.17352(12) 0.0255(3) Uani 1 1 d .
C6 C 0.43993(13) 0.33537(12) 0.10556(14) 0.0300(3) Uani 1 1 d .
H6 H 0.3981 0.4157 0.0848 0.036 Uiso 1 1 calc R
C7 C 0.54282(14) 0.30624(14) 0.06822(15) 0.0348(3) Uani 1 1 d .
H7 H 0.5708 0.3673 0.0223 0.042 Uiso 1 1 calc R
C8 C 0.28898(12) 0.27818(12) 0.20931(12) 0.0267(3) Uani 1 1 d .
C9 C 0.19547(12) 0.30920(11) 0.23248(12) 0.0252(3) Uani 1 1 d .
C10 C 0.08454(12) 0.35036(11) 0.25913(11) 0.0233(3) Uani 1 1 d .
C11 C 0.07107(13) 0.30674(13) 0.37373(12) 0.0289(3) Uani 1 1 d .
H11 H 0.1348 0.2471 0.4330 0.035 Uiso 1 1 calc R
C12 C -0.03365(15) 0.34917(14) 0.40198(14) 0.0342(3) Uani 1 1 d .
H12 H -0.0420 0.3181 0.4798 0.041 Uiso 1 1 calc R
C13 C -0.12624(15) 0.43672(14) 0.31722(15) 0.0357(3) Uani 1 1 d .
H13 H -0.1969 0.4670 0.3380 0.043 Uiso 1 1 calc R
C14 C -0.11636(14) 0.48039(13) 0.20207(14) 0.0316(3) Uani 1 1 d .
H14 H -0.1811 0.5398 0.1438 0.038 Uiso 1 1 calc R
C15 C -0.01193(12) 0.43788(11) 0.17076(12) 0.0248(3) Uani 1 1 d .
C16 C -0.00290(13) 0.48201(12) 0.05055(13) 0.0278(3) Uani 1 1 d .

loop_
_atom_site_aniso_label
_atom_site_aniso_U_11
_atom_site_aniso_U_22
_atom_site_aniso_U_33
_atom_site_aniso_U_23
_atom_site_aniso_U_13
_atom_site_aniso_U_12
C1 0.0446(9) 0.0584(10) 0.0685(11) -0.0068(8) 0.0420(9) 0.0036(7)
C2 0.0302(6) 0.0408(7) 0.0382(7) -0.0052(6) 0.0210(6) -0.0004(5)
C3 0.0412(8) 0.0329(7) 0.0575(9) 0.0045(6) 0.0314(7) 0.0095(6)
C4 0.0374(7) 0.0321(7) 0.0475(8) 0.0060(6) 0.0277(6) 0.0046(5)
C5 0.0219(5) 0.0306(6) 0.0254(6) -0.0015(4) 0.0118(4) 0.0006(4)
C6 0.0277(6) 0.0289(6) 0.0363(7) 0.0032(5) 0.0167(5) 0.0024(5)
C7 0.0322(7) 0.0397(7) 0.0391(7) 0.0034(6) 0.0220(6) -0.0022(5)
C8 0.0249(6) 0.0298(6) 0.0261(6) 0.0004(5) 0.0121(5) 0.0014(4)
C9 0.0256(6) 0.0272(6) 0.0238(5) 0.0015(4) 0.0120(5) 0.0008(4)
C10 0.0240(5) 0.0254(6) 0.0231(5) -0.0007(4) 0.0128(4) -0.0002(4)
C11 0.0308(6) 0.0339(6) 0.0243(6) 0.0049(5) 0.0145(5) 0.0051(5)
C12 0.0390(7) 0.0436(8) 0.0300(6) 0.0064(5) 0.0243(6) 0.0041(6)
C13 0.0357(7) 0.0437(8) 0.0392(7) 0.0045(6) 0.0269(6) 0.0082(6)
C14 0.0315(6) 0.0344(7) 0.0344(7) 0.0070(5) 0.0196(5) 0.0092(5)
C15 0.0272(6) 0.0263(6) 0.0251(6) 0.0020(4) 0.0155(5) 0.0006(4)
C16 0.0299(6) 0.0278(6) 0.0297(6) 0.0043(5) 0.0169(5) 0.0051(5)

loop_
_atom_type_symbol
_atom_type_description
_atom_type_scat_dispersion_real
_atom_type_scat_dispersion_imag
_atom_type_scat_source
C C 0.0033 0.0016 'International Tables Vol C Tables 4.2.6.8 and 6.1.1.4'
H H 0.0000 0.0000 'International Tables Vol C Tables 4.2.6.8 and 6.1.1.4'

loop_
_geom_angle_atom_site_label_1
_geom_angle_atom_site_label_2
_geom_angle_atom_site_label_3
_geom_angle
_geom_angle_site_symmetry_1
C2 C1 H1A 109.5 .
C2 C1 H1B 109.5 .
H1A C1 H1B 109.5 .
C2 C1 H1C 109.5 .
H1A C1 H1C 109.5 .
H1B C1 H1C 109.5 .
C3 C2 C7 117.99(12) .
C3 C2 C1 121.37(14) .
C7 C2 C1 120.64(14) .
C2 C3 C4 121.44(13) .
C2 C3 H3 119.3 .
C4 C3 H3 119.3 .
C3 C4 C5 120.43(13) .
C3 C4 H4 119.8 .
C5 C4 H4 119.8 .
C4 C5 C6 118.41(11) .
C4 C5 C8 121.81(12) .
C6 C5 C8 119.76(11) .
C7 C6 C5 120.40(12) .
C7 C6 H6 119.8 .
C5 C6 H6 119.8 .
C6 C7 C2 121.33(13) .
C6 C7 H7 119.3 .
C2 C7 H7 119.3 .
C9 C8 C5 175.85(13) .
C8 C9 C10 178.13(13) .
C11 C10 C15 119.05(10) .
C11 C10 C9 120.75(11) .
C15 C10 C9 120.19(10) .
C12 C11 C10 120.87(12) .
C12 C11 H11 119.6 .
C10 C11 H11 119.6 .
C11 C12 C13 120.08(11) .
C11 C12 H12 120.0 .
C13 C12 H12 120.0 .
C12 C13 C14 120.27(12) .
C12 C13 H13 119.9 .
C14 C13 H13 119.9 .
C13 C14 C15 120.63(12) .
C13 C14 H14 119.7 .
C15 C14 H14 119.7 .
C14 C15 C10 119.08(11) .
C14 C15 C16 120.55(11) .
C10 C15 C16 120.38(10) .
C16 C16 C15 179.1(2) 3_565

loop_
_geom_bond_atom_site_label_1
_geom_bond_atom_site_label_2
_geom_bond_distance
_geom_bond_site_symmetry_2
C1 C2 1.5088(18) .
C1 H1A 0.9800 .
C1 H1B 0.9800 .
C1 H1C 0.9800 .
C2 C3 1.384(2) .
C2 C7 1.390(2) .
C3 C4 1.3862(18) .
C3 H3 0.9500 .
C4 C5 1.3941(18) .
C4 H4 0.9500 .
C5 C6 1.3959(18) .
C5 C8 1.4339(16) .
C6 C7 1.3850(17) .
C6 H6 0.9500 .
C7 H7 0.9500 .
C8 C9 1.1981(17) .
C9 C10 1.4296(16) .
C10 C11 1.3981(16) .
C10 C15 1.4140(17) .
C11 C12 1.3814(17) .
C11 H11 0.9500 .
C12 C13 1.382(2) .
C12 H12 0.9500 .
C13 C14 1.3848(18) .
C13 H13 0.9500 .
C14 C15 1.3986(16) .
C14 H14 0.9500 .
C15 C16 1.4338(16) .
C16 C16 1.193(2) 3_565

loop_
_geom_torsion_atom_site_label_1
_geom_torsion_atom_site_label_2
_geom_torsion_atom_site_label_3
_geom_torsion_atom_site_label_4
_geom_torsion
C7 C2 C3 C4 -0.6(2)
C1 C2 C3 C4 179.60(15)
C2 C3 C4 C5 0.4(2)
C3 C4 C5 C6 0.2(2)
C3 C4 C5 C8 178.55(13)
C4 C5 C6 C7 -0.4(2)
C8 C5 C6 C7 -178.88(12)
C5 C6 C7 C2 0.2(2)
C3 C2 C7 C6 0.3(2)
C1 C2 C7 C6 -179.89(13)
C15 C10 C11 C12 -0.8(2)
C9 C10 C11 C12 178.06(12)
C10 C11 C12 C13 -0.6(2)
C11 C12 C13 C14 1.4(2)
C12 C13 C14 C15 -0.8(2)
C13 C14 C15 C10 -0.6(2)
C13 C14 C15 C16 179.21(13)
C11 C10 C15 C14 1.36(19)
C9 C10 C15 C14 -177.50(12)
C11 C10 C15 C16 -178.44(12)
C9 C10 C15 C16 2.70(18)
